data_4082021
loop_
_publ_author_name
'Wang, Xiufang'
'Peng, Weijie'
'Cui, Peng'
'Leng, Xuebing'
'Xia, Wei'
'Chen, Yaofeng'

_publ_section_title
;
 Synthesis and Catalytic Activity of Amido-Boratabenzene Complexes of
 Rare-Earth Metals and Zirconium and Chromium
;
_journal_issue 21
_journal_name_full Organometallics
_journal_page_first 6166
_journal_paper_doi 10.1021/om400893c
_journal_volume 32
_journal_year 2013
_chemical_formula_sum 'C29 H56 B Lu N2 Si2'
_chemical_formula_weight 674.72
_chemical_name_systematic
; 
 ? 
;
_space_group_IT_number 14
_symmetry_cell_setting monoclinic
_symmetry_space_group_name_Hall '-P 2yn'
_symmetry_space_group_name_H-M 'P 1 21/n 1'
_atom_sites_solution_hydrogens geom
_atom_sites_solution_primary direct
_atom_sites_solution_secondary difmap
_audit_creation_method SHELXL-97
_cell_angle_alpha 90.00
_cell_angle_beta 95.7600(10)
_cell_angle_gamma 90.00
_cell_formula_units_Z 4
_cell_length_a 12.7151(10)
_cell_length_b 13.9975(11)
_cell_length_c 18.9216(15)
_cell_measurement_reflns_used 9966
_cell_measurement_temperature 140(2)
_cell_measurement_theta_max 30.63
_cell_measurement_theta_min 2.35
_cell_volume 3350.7(5)
_computing_cell_refinement 'Bruker SAINT'
_computing_data_collection 'Bruker APEX2'
_computing_data_reduction 'Bruker SAINT'
_computing_molecular_graphics 'Bruker SHELXTL'
_computing_publication_material 'Bruker SHELXTL'
_computing_structure_refinement 'SHELXL-97 (Sheldrick, 2008)'
_computing_structure_solution 'SHELXS-97 (Sheldrick, 2008)'
_diffrn_ambient_temperature 140(2)
_diffrn_measured_fraction_theta_full 0.997
_diffrn_measured_fraction_theta_max 0.997
_diffrn_measurement_device_type 'Bruker APEX-II CCD'
_diffrn_measurement_method '\f and \w scans'
_diffrn_radiation_monochromator graphite
_diffrn_radiation_source 'fine-focus sealed tube'
_diffrn_radiation_type MoK\a
_diffrn_radiation_wavelength 0.71073
_diffrn_reflns_av_R_equivalents 0.0245
_diffrn_reflns_av_sigmaI/netI 0.0259
_diffrn_reflns_limit_h_max 14
_diffrn_reflns_limit_h_min -18
_diffrn_reflns_limit_k_max 20
_diffrn_reflns_limit_k_min -19
_diffrn_reflns_limit_l_max 27
_diffrn_reflns_limit_l_min -25
_diffrn_reflns_number 32377
_diffrn_reflns_theta_full 30.64
_diffrn_reflns_theta_max 30.64
_diffrn_reflns_theta_min 1.81
_exptl_absorpt_coefficient_mu 3.036
_exptl_absorpt_correction_T_max 0.6759
_exptl_absorpt_correction_T_min 0.4433
_exptl_absorpt_correction_type multi-scan
_exptl_absorpt_process_details sadabs
_exptl_crystal_colour colourless
_exptl_crystal_density_diffrn 1.338
_exptl_crystal_density_method 'not measured'
_exptl_crystal_description block
_exptl_crystal_F_000 1392
_exptl_crystal_size_max 0.32
_exptl_crystal_size_mid 0.28
_exptl_crystal_size_min 0.14
_refine_diff_density_max 1.320
_refine_diff_density_min -0.834
_refine_diff_density_rms 0.081
_refine_ls_extinction_method none
_refine_ls_goodness_of_fit_ref 1.045
_refine_ls_hydrogen_treatment constr
_refine_ls_matrix_type full
_refine_ls_number_parameters 325
_refine_ls_number_reflns 10312
_refine_ls_number_restraints 0
_refine_ls_restrained_S_all 1.045
_refine_ls_R_factor_all 0.0272
_refine_ls_R_factor_gt 0.0193
_refine_ls_shift/su_max 0.005
_refine_ls_shift/su_mean 0.000
_refine_ls_structure_factor_coef Fsqd
_refine_ls_weighting_details 'calc w=1/[\s^2^(Fo^2^)+(0.0153P)^2^+1.4447P] where P=(Fo^2^+2Fc^2^)/3'
_refine_ls_weighting_scheme calc
_refine_ls_wR_factor_gt 0.0417
_refine_ls_wR_factor_ref 0.0445
_reflns_number_gt 8830
_reflns_number_total 10312
_reflns_threshold_expression >2sigma(I)
_cod_data_source_file om400893c_si_002.cif
_cod_data_source_block mo_dm12626_0m
_cod_depositor_comments
;
The following automatic conversions were performed:

'_symmetry_cell_setting' value 'Monoclinic' changed to 'monoclinic'
according to /home/saulius/struct/CIF-dictionaries/cif_core.dic
dictionary named 'cif_core.dic' version 2.4.2 from 2011-04-26.

Automatic conversion script
Id: cif_fix_values 1891 2012-01-12 08:04:46Z andrius 
;
_cod_original_sg_symbol_H-M P2(1)/n
_cod_database_code 4082021

loop_
_symmetry_equiv_pos_as_xyz
'x, y, z'
'-x+1/2, y+1/2, -z+1/2'
'-x, -y, -z'
'x-1/2, -y-1/2, z-1/2'

loop_
_atom_site_label
_atom_site_type_symbol
_atom_site_fract_x
_atom_site_fract_y
_atom_site_fract_z
_atom_site_U_iso_or_equiv
_atom_site_adp_type
_atom_site_occupancy
_atom_site_symmetry_multiplicity
_atom_site_calc_flag
_atom_site_refinement_flags
Lu1 Lu 0.532571(5) 0.300403(5) 0.231925(4) 0.01736(2) Uani 1 1 d .
N1 N 0.43315(12) 0.51271(10) 0.15336(8) 0.0234(3) Uani 1 1 d .
N2 N 0.41348(12) 0.34998(10) 0.13685(8) 0.0218(3) Uani 1 1 d .
Si1 Si 0.74471(4) 0.21379(4) 0.12093(3) 0.02363(10) Uani 1 1 d .
Si2 Si 0.50119(5) 0.11292(4) 0.36895(3) 0.03265(12) Uani 1 1 d .
B1 B 0.50462(17) 0.48877(14) 0.21986(11) 0.0233(4) Uani 1 1 d .
C1 C 0.45963(15) 0.46255(13) 0.28758(10) 0.0256(4) Uani 1 1 d .
H1A H 0.3821 0.4701 0.2911 0.031 Uiso 1 1 calc R
C2 C 0.52468(17) 0.42594(13) 0.34560(10) 0.0301(4) Uani 1 1 d .
C3 C 0.63232(16) 0.40839(13) 0.33870(11) 0.0309(4) Uani 1 1 d .
H3A H 0.6755 0.3751 0.3784 0.037 Uiso 1 1 calc R
C4 C 0.68152(15) 0.43460(13) 0.27801(12) 0.0294(4) Uani 1 1 d .
C5 C 0.62132(15) 0.47206(12) 0.21844(11) 0.0266(4) Uani 1 1 d .
H5A H 0.6559 0.4875 0.1747 0.032 Uiso 1 1 calc R
C6 C 0.4822(2) 0.40556(18) 0.41567(11) 0.0443(6) Uani 1 1 d .
H6A H 0.4816 0.4647 0.4434 0.066 Uiso 1 1 calc R
H6B H 0.5274 0.3582 0.4421 0.066 Uiso 1 1 calc R
H6C H 0.4101 0.3805 0.4071 0.066 Uiso 1 1 calc R
C7 C 0.79944(16) 0.41972(16) 0.27811(15) 0.0429(6) Uani 1 1 d .
H7A H 0.8178 0.4174 0.2291 0.064 Uiso 1 1 calc R
H7B H 0.8197 0.3594 0.3020 0.064 Uiso 1 1 calc R
H7C H 0.8372 0.4727 0.3033 0.064 Uiso 1 1 calc R
C8 C 0.38784(15) 0.43950(13) 0.11656(10) 0.0241(3) Uani 1 1 d .
C9 C 0.3100(2) 0.46083(15) 0.05301(12) 0.0419(6) Uani 1 1 d .
H9A H 0.2605 0.5102 0.0655 0.063 Uiso 1 1 calc R
H9B H 0.2709 0.4026 0.0385 0.063 Uiso 1 1 calc R
H9C H 0.3482 0.4835 0.0138 0.063 Uiso 1 1 calc R
C10 C 0.41640(15) 0.61405(12) 0.13288(10) 0.0258(4) Uani 1 1 d .
H10 H 0.3704 0.6160 0.0868 0.031 Uiso 1 1 calc R
C11 C 0.36015(17) 0.66746(14) 0.18789(13) 0.0350(5) Uani 1 1 d .
H11A H 0.4037 0.6654 0.2343 0.042 Uiso 1 1 calc R
H11B H 0.2918 0.6359 0.1936 0.042 Uiso 1 1 calc R
C12 C 0.34042(18) 0.77180(14) 0.16547(16) 0.0426(6) Uani 1 1 d .
H12A H 0.2916 0.7740 0.1213 0.051 Uiso 1 1 calc R
H12B H 0.3067 0.8061 0.2030 0.051 Uiso 1 1 calc R
C13 C 0.44353(17) 0.82100(14) 0.15311(12) 0.0340(4) Uani 1 1 d .
H13A H 0.4285 0.8868 0.1358 0.041 Uiso 1 1 calc R
H13B H 0.4892 0.8252 0.1986 0.041 Uiso 1 1 calc R
C14 C 0.5013(2) 0.76698(15) 0.09928(12) 0.0381(5) Uani 1 1 d .
H14A H 0.5698 0.7986 0.0942 0.046 Uiso 1 1 calc R
H14B H 0.4588 0.7686 0.0525 0.046 Uiso 1 1 calc R
C15 C 0.52086(18) 0.66312(15) 0.12199(12) 0.0353(5) Uani 1 1 d .
H15A H 0.5559 0.6288 0.0851 0.042 Uiso 1 1 calc R
H15B H 0.5683 0.6611 0.1668 0.042 Uiso 1 1 calc R
C16 C 0.35732(15) 0.27002(13) 0.09785(10) 0.0241(3) Uani 1 1 d .
H16 H 0.3432 0.2883 0.0467 0.029 Uiso 1 1 calc R
C17 C 0.42814(15) 0.18190(12) 0.10323(11) 0.0267(4) Uani 1 1 d .
H17A H 0.4462 0.1653 0.1539 0.032 Uiso 1 1 calc R
H17B H 0.4947 0.1962 0.0823 0.032 Uiso 1 1 calc R
C18 C 0.37319(17) 0.09654(14) 0.06433(12) 0.0343(4) Uani 1 1 d .
H18A H 0.3608 0.1109 0.0129 0.041 Uiso 1 1 calc R
H18B H 0.4196 0.0397 0.0703 0.041 Uiso 1 1 calc R
C19 C 0.26856(18) 0.07498(15) 0.09300(14) 0.0407(5) Uani 1 1 d .
H19A H 0.2327 0.0224 0.0651 0.049 Uiso 1 1 calc R
H19B H 0.2818 0.0535 0.1429 0.049 Uiso 1 1 calc R
C20 C 0.19737(18) 0.16155(17) 0.08939(15) 0.0444(6) Uani 1 1 d .
H20A H 0.1324 0.1463 0.1119 0.053 Uiso 1 1 calc R
H20B H 0.1765 0.1778 0.0390 0.053 Uiso 1 1 calc R
C21 C 0.25165(15) 0.24776(15) 0.12677(13) 0.0341(4) Uani 1 1 d .
H21A H 0.2641 0.2347 0.1784 0.041 Uiso 1 1 calc R
H21B H 0.2047 0.3041 0.1200 0.041 Uiso 1 1 calc R
C22 C 0.67654(14) 0.20905(12) 0.20254(9) 0.0222(3) Uani 1 1 d .
H22A H 0.7326 0.2194 0.2420 0.027 Uiso 1 1 calc R
H22B H 0.6540 0.1417 0.2065 0.027 Uiso 1 1 calc R
C23 C 0.71169(18) 0.32630(15) 0.06857(11) 0.0338(4) Uani 1 1 d .
H23A H 0.6348 0.3343 0.0616 0.051 Uiso 1 1 calc R
H23B H 0.7397 0.3217 0.0223 0.051 Uiso 1 1 calc R
H23C H 0.7435 0.3813 0.0947 0.051 Uiso 1 1 calc R
C24 C 0.89242(17) 0.20951(18) 0.13910(13) 0.0403(5) Uani 1 1 d .
H24A H 0.9167 0.2638 0.1692 0.060 Uiso 1 1 calc R
H24B H 0.9243 0.2128 0.0941 0.060 Uiso 1 1 calc R
H24C H 0.9134 0.1497 0.1635 0.060 Uiso 1 1 calc R
C25 C 0.70686(19) 0.11105(16) 0.05933(11) 0.0379(5) Uani 1 1 d .
H25A H 0.7357 0.0515 0.0806 0.057 Uiso 1 1 calc R
H25B H 0.7355 0.1217 0.0138 0.057 Uiso 1 1 calc R
H25C H 0.6297 0.1064 0.0516 0.057 Uiso 1 1 calc R
C26 C 0.44173(15) 0.20091(14) 0.30446(10) 0.0281(4) Uani 1 1 d .
H26A H 0.3992 0.2440 0.3318 0.034 Uiso 1 1 calc R
H26B H 0.3906 0.1647 0.2718 0.034 Uiso 1 1 calc R
C27 C 0.6489(2) 0.1189(2) 0.38428(13) 0.0512(6) Uani 1 1 d .
H27A H 0.6791 0.1082 0.3393 0.077 Uiso 1 1 calc R
H27B H 0.6745 0.0696 0.4185 0.077 Uiso 1 1 calc R
H27C H 0.6702 0.1820 0.4030 0.077 Uiso 1 1 calc R
C28 C 0.4655(3) -0.01069(18) 0.33700(15) 0.0568(7) Uani 1 1 d .
H28A H 0.3893 -0.0205 0.3376 0.085 Uiso 1 1 calc R
H28B H 0.5039 -0.0575 0.3682 0.085 Uiso 1 1 calc R
H28C H 0.4846 -0.0187 0.2884 0.085 Uiso 1 1 calc R
C29 C 0.4546(3) 0.1298(2) 0.45946(14) 0.0600(8) Uani 1 1 d .
H29A H 0.4775 0.1925 0.4782 0.090 Uiso 1 1 calc R
H29B H 0.4848 0.0797 0.4915 0.090 Uiso 1 1 calc R
H29C H 0.3773 0.1260 0.4558 0.090 Uiso 1 1 calc R

loop_
_atom_site_aniso_label
_atom_site_aniso_U_11
_atom_site_aniso_U_22
_atom_site_aniso_U_33
_atom_site_aniso_U_23
_atom_site_aniso_U_13
_atom_site_aniso_U_12
Lu1 0.01852(4) 0.01511(3) 0.01801(3) -0.00067(3) -0.00028(2) 0.00190(3)
N1 0.0283(8) 0.0157(6) 0.0243(7) -0.0002(5) -0.0070(6) 0.0016(6)
N2 0.0257(7) 0.0170(6) 0.0215(7) -0.0018(5) -0.0041(6) -0.0010(5)
Si1 0.0251(2) 0.0245(2) 0.0219(2) 0.00412(18) 0.00585(18) 0.00579(19)
Si2 0.0472(3) 0.0294(3) 0.0232(3) 0.0045(2) 0.0130(2) 0.0046(2)
B1 0.0269(10) 0.0156(8) 0.0252(10) -0.0028(7) -0.0085(7) 0.0017(7)
C1 0.0296(9) 0.0217(8) 0.0240(9) -0.0060(7) -0.0045(7) 0.0083(7)
C2 0.0423(11) 0.0222(8) 0.0236(9) -0.0072(7) -0.0076(8) 0.0081(8)
C3 0.0371(10) 0.0213(8) 0.0303(10) -0.0042(7) -0.0162(8) 0.0059(8)
C4 0.0244(9) 0.0179(8) 0.0431(11) -0.0055(7) -0.0100(8) 0.0003(7)
C5 0.0277(9) 0.0179(8) 0.0328(10) -0.0014(7) -0.0033(7) -0.0018(7)
C6 0.0668(16) 0.0431(12) 0.0222(10) -0.0043(9) 0.0009(10) 0.0167(12)
C7 0.0246(10) 0.0316(11) 0.0688(16) -0.0001(10) -0.0139(10) -0.0002(8)
C8 0.0282(9) 0.0207(8) 0.0220(8) -0.0004(6) -0.0044(7) 0.0004(7)
C9 0.0579(14) 0.0242(9) 0.0373(12) 0.0023(8) -0.0267(10) -0.0002(9)
C10 0.0316(9) 0.0176(8) 0.0260(9) 0.0024(7) -0.0083(7) 0.0006(7)
C11 0.0283(10) 0.0189(8) 0.0600(14) 0.0050(9) 0.0146(9) 0.0019(7)
C12 0.0340(11) 0.0187(9) 0.0763(18) 0.0042(10) 0.0113(11) 0.0045(8)
C13 0.0381(11) 0.0187(8) 0.0444(12) 0.0021(8) 0.0005(9) -0.0031(7)
C14 0.0501(13) 0.0283(10) 0.0371(12) 0.0084(9) 0.0100(10) -0.0068(9)
C15 0.0413(12) 0.0264(9) 0.0412(12) 0.0038(9) 0.0182(9) 0.0023(8)
C16 0.0292(9) 0.0198(7) 0.0220(8) -0.0021(6) -0.0044(7) -0.0023(7)
C17 0.0274(9) 0.0205(8) 0.0326(10) -0.0048(7) 0.0045(7) -0.0032(7)
C18 0.0419(11) 0.0235(9) 0.0392(11) -0.0101(8) 0.0117(9) -0.0087(8)
C19 0.0416(12) 0.0295(10) 0.0523(14) -0.0119(10) 0.0110(10) -0.0148(9)
C20 0.0301(11) 0.0414(12) 0.0603(16) -0.0161(11) -0.0022(10) -0.0118(9)
C21 0.0231(9) 0.0318(10) 0.0462(12) -0.0126(9) -0.0020(8) -0.0003(8)
C22 0.0235(8) 0.0204(8) 0.0232(8) 0.0015(6) 0.0047(6) 0.0027(6)
C23 0.0377(11) 0.0339(10) 0.0305(10) 0.0096(8) 0.0071(8) 0.0043(8)
C24 0.0284(10) 0.0516(14) 0.0419(12) 0.0129(10) 0.0077(9) 0.0070(9)
C25 0.0500(13) 0.0343(11) 0.0299(10) -0.0039(9) 0.0060(9) 0.0125(10)
C26 0.0225(8) 0.0345(10) 0.0281(9) 0.0018(8) 0.0067(7) -0.0005(8)
C27 0.0542(15) 0.0639(17) 0.0333(12) 0.0136(11) -0.0069(11) 0.0162(13)
C28 0.085(2) 0.0332(12) 0.0546(16) -0.0049(11) 0.0206(14) 0.0017(13)
C29 0.103(2) 0.0479(15) 0.0352(13) 0.0055(11) 0.0347(14) 0.0053(15)

loop_
_atom_type_symbol
_atom_type_description
_atom_type_scat_dispersion_real
_atom_type_scat_dispersion_imag
_atom_type_scat_source
C C 0.0033 0.0016 'International Tables Vol C Tables 4.2.6.8 and 6.1.1.4'
H H 0.0000 0.0000 'International Tables Vol C Tables 4.2.6.8 and 6.1.1.4'
N N 0.0061 0.0033 'International Tables Vol C Tables 4.2.6.8 and 6.1.1.4'
B B 0.0013 0.0007 'International Tables Vol C Tables 4.2.6.8 and 6.1.1.4'
Si Si 0.0817 0.0704 'International Tables Vol C Tables 4.2.6.8 and 6.1.1.4'
Lu Lu -0.4720 5.8584 'International Tables Vol C Tables 4.2.6.8 and 6.1.1.4'

loop_
_geom_angle_atom_site_label_1
_geom_angle_atom_site_label_2
_geom_angle_atom_site_label_3
_geom_angle
N2 Lu1 C26 107.96(6)
N2 Lu1 C22 116.12(6)
C26 Lu1 C22 104.93(6)
N2 Lu1 B1 64.55(5)
C26 Lu1 B1 124.69(7)
C22 Lu1 B1 128.26(6)
N2 Lu1 C5 84.66(5)
C26 Lu1 C5 145.85(7)
C22 Lu1 C5 96.90(6)
B1 Lu1 C5 32.71(6)
N2 Lu1 C1 80.19(5)
C26 Lu1 C1 93.57(6)
C22 Lu1 C1 148.88(6)
B1 Lu1 C1 32.42(6)
C5 Lu1 C1 56.52(6)
N2 Lu1 C3 128.45(5)
C26 Lu1 C3 96.63(7)
C22 Lu1 C3 99.30(6)
B1 Lu1 C3 64.17(6)
C5 Lu1 C3 53.49(6)
C1 Lu1 C3 53.10(6)
N2 Lu1 C4 114.46(5)
C26 Lu1 C4 125.88(7)
C22 Lu1 C4 85.32(6)
B1 Lu1 C4 55.45(6)
C5 Lu1 C4 29.87(6)
C1 Lu1 C4 63.58(6)
C3 Lu1 C4 29.83(7)
N2 Lu1 C2 109.64(5)
C26 Lu1 C2 82.21(7)
C22 Lu1 C2 128.04(6)
B1 Lu1 C2 55.11(6)
C5 Lu1 C2 63.64(6)
C1 Lu1 C2 29.56(5)
C3 Lu1 C2 29.57(6)
C4 Lu1 C2 53.20(6)
C8 N1 C10 123.73(14)
C8 N1 B1 117.04(14)
C10 N1 B1 119.23(14)
C8 N2 C16 118.13(14)
C8 N2 Lu1 128.14(11)
C16 N2 Lu1 113.65(10)
C22 Si1 C24 113.01(10)
C22 Si1 C25 112.21(9)
C24 Si1 C25 106.14(11)
C22 Si1 C23 111.77(9)
C24 Si1 C23 106.80(10)
C25 Si1 C23 106.45(10)
C26 Si2 C27 114.30(10)
C26 Si2 C28 109.49(12)
C27 Si2 C28 107.32(14)
C26 Si2 C29 111.90(11)
C27 Si2 C29 104.81(14)
C28 Si2 C29 108.75(13)
C1 B1 C5 116.00(17)
C1 B1 N1 121.03(17)
C5 B1 N1 122.02(18)
C1 B1 Lu1 75.17(10)
C5 B1 Lu1 74.02(10)
N1 B1 Lu1 110.71(11)
C2 C1 B1 120.81(18)
C2 C1 Lu1 78.46(10)
B1 C1 Lu1 72.41(10)
C2 C1 H1A 119.6
B1 C1 H1A 119.6
Lu1 C1 H1A 119.6
C1 C2 C3 119.52(19)
C1 C2 C6 121.47(19)
C3 C2 C6 119.01(18)
C1 C2 Lu1 71.98(10)
C3 C2 Lu1 73.03(10)
C6 C2 Lu1 127.09(14)
C2 C3 C4 122.98(17)
C2 C3 Lu1 77.40(10)
C4 C3 Lu1 75.68(11)
C2 C3 H3A 118.5
C4 C3 H3A 118.5
Lu1 C3 H3A 118.5
C5 C4 C3 120.12(18)
C5 C4 C7 120.9(2)
C3 C4 C7 118.92(18)
C5 C4 Lu1 72.33(10)
C3 C4 Lu1 74.48(11)
C7 C4 Lu1 123.90(13)
C4 C5 B1 120.29(18)
C4 C5 Lu1 77.80(11)
B1 C5 Lu1 73.27(10)
C4 C5 H5A 119.9
B1 C5 H5A 119.9
Lu1 C5 H5A 119.9
C2 C6 H6A 109.5
C2 C6 H6B 109.5
H6A C6 H6B 109.5
C2 C6 H6C 109.5
H6A C6 H6C 109.5
H6B C6 H6C 109.5
C4 C7 H7A 109.5
C4 C7 H7B 109.5
H7A C7 H7B 109.5
C4 C7 H7C 109.5
H7A C7 H7C 109.5
H7B C7 H7C 109.5
N1 C8 N2 119.19(15)
N1 C8 C9 118.51(16)
N2 C8 C9 122.30(16)
C8 C9 H9A 109.5
C8 C9 H9B 109.5
H9A C9 H9B 109.5
C8 C9 H9C 109.5
H9A C9 H9C 109.5
H9B C9 H9C 109.5
N1 C10 C11 110.97(16)
N1 C10 C15 111.23(15)
C11 C10 C15 110.31(16)
N1 C10 H10 108.1
C11 C10 H10 108.1
C15 C10 H10 108.1
C10 C11 C12 110.76(18)
C10 C11 H11A 109.5
C12 C11 H11A 109.5
C10 C11 H11B 109.5
C12 C11 H11B 109.5
H11A C11 H11B 108.1
C13 C12 C11 110.75(17)
C13 C12 H12A 109.5
C11 C12 H12A 109.5
C13 C12 H12B 109.5
C11 C12 H12B 109.5
H12A C12 H12B 108.1
C14 C13 C12 111.15(18)
C14 C13 H13A 109.4
C12 C13 H13A 109.4
C14 C13 H13B 109.4
C12 C13 H13B 109.4
H13A C13 H13B 108.0
C13 C14 C15 111.20(17)
C13 C14 H14A 109.4
C15 C14 H14A 109.4
C13 C14 H14B 109.4
C15 C14 H14B 109.4
H14A C14 H14B 108.0
C10 C15 C14 110.26(17)
C10 C15 H15A 109.6
C14 C15 H15A 109.6
C10 C15 H15B 109.6
C14 C15 H15B 109.6
H15A C15 H15B 108.1
N2 C16 C17 109.00(15)
N2 C16 C21 111.79(15)
C17 C16 C21 110.16(16)
N2 C16 H16 108.6
C17 C16 H16 108.6
C21 C16 H16 108.6
C16 C17 C18 111.13(16)
C16 C17 H17A 109.4
C18 C17 H17A 109.4
C16 C17 H17B 109.4
C18 C17 H17B 109.4
H17A C17 H17B 108.0
C19 C18 C17 110.91(16)
C19 C18 H18A 109.5
C17 C18 H18A 109.5
C19 C18 H18B 109.5
C17 C18 H18B 109.5
H18A C18 H18B 108.0
C20 C19 C18 111.57(19)
C20 C19 H19A 109.3
C18 C19 H19A 109.3
C20 C19 H19B 109.3
C18 C19 H19B 109.3
H19A C19 H19B 108.0
C19 C20 C21 111.83(19)
C19 C20 H20A 109.2
C21 C20 H20A 109.2
C19 C20 H20B 109.2
C21 C20 H20B 109.2
H20A C20 H20B 107.9
C20 C21 C16 111.51(17)
C20 C21 H21A 109.3
C16 C21 H21A 109.3
C20 C21 H21B 109.3
C16 C21 H21B 109.3
H21A C21 H21B 108.0
Si1 C22 Lu1 128.46(9)
Si1 C22 H22A 105.2
Lu1 C22 H22A 105.2
Si1 C22 H22B 105.2
Lu1 C22 H22B 105.2
H22A C22 H22B 105.9
Si1 C23 H23A 109.5
Si1 C23 H23B 109.5
H23A C23 H23B 109.5
Si1 C23 H23C 109.5
H23A C23 H23C 109.5
H23B C23 H23C 109.5
Si1 C24 H24A 109.5
Si1 C24 H24B 109.5
H24A C24 H24B 109.5
Si1 C24 H24C 109.5
H24A C24 H24C 109.5
H24B C24 H24C 109.5
Si1 C25 H25A 109.5
Si1 C25 H25B 109.5
H25A C25 H25B 109.5
Si1 C25 H25C 109.5
H25A C25 H25C 109.5
H25B C25 H25C 109.5
Si2 C26 Lu1 126.34(9)
Si2 C26 H26A 105.7
Lu1 C26 H26A 105.7
Si2 C26 H26B 105.7
Lu1 C26 H26B 105.7
H26A C26 H26B 106.2
Si2 C27 H27A 109.5
Si2 C27 H27B 109.5
H27A C27 H27B 109.5
Si2 C27 H27C 109.5
H27A C27 H27C 109.5
H27B C27 H27C 109.5
Si2 C28 H28A 109.5
Si2 C28 H28B 109.5
H28A C28 H28B 109.5
Si2 C28 H28C 109.5
H28A C28 H28C 109.5
H28B C28 H28C 109.5
Si2 C29 H29A 109.5
Si2 C29 H29B 109.5
H29A C29 H29B 109.5
Si2 C29 H29C 109.5
H29A C29 H29C 109.5
H29B C29 H29C 109.5

loop_
_geom_bond_atom_site_label_1
_geom_bond_atom_site_label_2
_geom_bond_distance
Lu1 N2 2.3376(15)
Lu1 C26 2.3399(19)
Lu1 C22 2.3451(17)
Lu1 B1 2.6672(19)
Lu1 C5 2.6776(18)
Lu1 C1 2.7049(17)
Lu1 C3 2.7314(18)
Lu1 C4 2.7467(18)
Lu1 C2 2.7870(18)
N1 C8 1.337(2)
N1 C10 1.480(2)
N1 B1 1.514(2)
N2 C8 1.341(2)
N2 C16 1.484(2)
Si1 C22 1.8463(18)
Si1 C24 1.876(2)
Si1 C25 1.883(2)
Si1 C23 1.885(2)
Si2 C26 1.842(2)
Si2 C27 1.873(3)
Si2 C28 1.874(3)
Si2 C29 1.882(2)
B1 C1 1.500(3)
B1 C5 1.505(3)
C1 C2 1.403(3)
C1 H1A 1.0000
C2 C3 1.409(3)
C2 C6 1.508(3)
C3 C4 1.410(3)
C3 H3A 1.0000
C4 C5 1.399(3)
C4 C7 1.514(3)
C5 H5A 1.0000
C6 H6A 0.9800
C6 H6B 0.9800
C6 H6C 0.9800
C7 H7A 0.9800
C7 H7B 0.9800
C7 H7C 0.9800
C8 C9 1.508(3)
C9 H9A 0.9800
C9 H9B 0.9800
C9 H9C 0.9800
C10 C11 1.518(3)
C10 C15 1.528(3)
C10 H10 1.0000
C11 C12 1.534(3)
C11 H11A 0.9900
C11 H11B 0.9900
C12 C13 1.520(3)
C12 H12A 0.9900
C12 H12B 0.9900
C13 C14 1.516(3)
C13 H13A 0.9900
C13 H13B 0.9900
C14 C15 1.529(3)
C14 H14A 0.9900
C14 H14B 0.9900
C15 H15A 0.9900
C15 H15B 0.9900
C16 C17 1.525(3)
C16 C21 1.533(3)
C16 H16 1.0000
C17 C18 1.534(3)
C17 H17A 0.9900
C17 H17B 0.9900
C18 C19 1.517(3)
C18 H18A 0.9900
C18 H18B 0.9900
C19 C20 1.510(3)
C19 H19A 0.9900
C19 H19B 0.9900
C20 C21 1.528(3)
C20 H20A 0.9900
C20 H20B 0.9900
C21 H21A 0.9900
C21 H21B 0.9900
C22 H22A 0.9900
C22 H22B 0.9900
C23 H23A 0.9800
C23 H23B 0.9800
C23 H23C 0.9800
C24 H24A 0.9800
C24 H24B 0.9800
C24 H24C 0.9800
C25 H25A 0.9800
C25 H25B 0.9800
C25 H25C 0.9800
C26 H26A 0.9900
C26 H26B 0.9900
C27 H27A 0.9800
C27 H27B 0.9800
C27 H27C 0.9800
C28 H28A 0.9800
C28 H28B 0.9800
C28 H28C 0.9800
C29 H29A 0.9800
C29 H29B 0.9800
C29 H29C 0.9800

loop_
_geom_torsion_atom_site_label_1
_geom_torsion_atom_site_label_2
_geom_torsion_atom_site_label_3
_geom_torsion_atom_site_label_4
_geom_torsion
C26 Lu1 N2 C8 123.54(16)
C22 Lu1 N2 C8 -119.04(16)
B1 Lu1 N2 C8 2.99(15)
C5 Lu1 N2 C8 -23.96(16)
C1 Lu1 N2 C8 32.94(16)
C3 Lu1 N2 C8 9.20(19)
C4 Lu1 N2 C8 -21.97(18)
C2 Lu1 N2 C8 35.59(17)
C26 Lu1 N2 C16 -53.19(13)
C22 Lu1 N2 C16 64.23(13)
B1 Lu1 N2 C16 -173.74(14)
C5 Lu1 N2 C16 159.31(13)
C1 Lu1 N2 C16 -143.79(13)
C3 Lu1 N2 C16 -167.53(12)
C4 Lu1 N2 C16 161.30(12)
C2 Lu1 N2 C16 -141.14(12)
C8 N1 B1 C1 -78.0(2)
C10 N1 B1 C1 101.5(2)
C8 N1 B1 C5 90.4(2)
C10 N1 B1 C5 -90.1(2)
C8 N1 B1 Lu1 6.7(2)
C10 N1 B1 Lu1 -173.77(13)
N2 Lu1 B1 C1 113.42(12)
C26 Lu1 B1 C1 18.50(13)
C22 Lu1 B1 C1 -142.37(10)
C5 Lu1 B1 C1 -123.19(16)
C3 Lu1 B1 C1 -61.18(11)
C4 Lu1 B1 C1 -94.38(12)
C2 Lu1 B1 C1 -28.37(10)
N2 Lu1 B1 C5 -123.39(12)
C26 Lu1 B1 C5 141.69(11)
C22 Lu1 B1 C5 -19.18(14)
C1 Lu1 B1 C5 123.19(16)
C3 Lu1 B1 C5 62.01(11)
C4 Lu1 B1 C5 28.81(11)
C2 Lu1 B1 C5 94.82(12)
N2 Lu1 B1 N1 -4.62(12)
C26 Lu1 B1 N1 -99.54(14)
C22 Lu1 B1 N1 99.59(14)
C5 Lu1 B1 N1 118.77(19)
C1 Lu1 B1 N1 -118.04(18)
C3 Lu1 B1 N1 -179.22(16)
C4 Lu1 B1 N1 147.59(16)
C2 Lu1 B1 N1 -146.41(16)
C5 B1 C1 C2 0.8(3)
N1 B1 C1 C2 169.84(16)
Lu1 B1 C1 C2 64.31(16)
C5 B1 C1 Lu1 -63.52(14)
N1 B1 C1 Lu1 105.53(15)
N2 Lu1 C1 C2 174.95(13)
C26 Lu1 C1 C2 67.33(13)
C22 Lu1 C1 C2 -59.74(18)
B1 Lu1 C1 C2 -127.82(18)
C5 Lu1 C1 C2 -94.99(13)
C3 Lu1 C1 C2 -28.28(12)
C4 Lu1 C1 C2 -61.32(13)
N2 Lu1 C1 B1 -57.23(11)
C26 Lu1 C1 B1 -164.85(11)
C22 Lu1 C1 B1 68.08(15)
C5 Lu1 C1 B1 32.83(10)
C3 Lu1 C1 B1 99.54(13)
C4 Lu1 C1 B1 66.50(11)
C2 Lu1 C1 B1 127.82(18)
B1 C1 C2 C3 -3.7(3)
Lu1 C1 C2 C3 57.52(16)
B1 C1 C2 C6 175.76(18)
Lu1 C1 C2 C6 -122.99(18)
B1 C1 C2 Lu1 -61.25(15)
N2 Lu1 C2 C1 -5.28(14)
C26 Lu1 C2 C1 -111.64(13)
C22 Lu1 C2 C1 145.48(12)
B1 Lu1 C2 C1 31.09(12)
C5 Lu1 C2 C1 68.03(13)
C3 Lu1 C2 C1 129.86(19)
C4 Lu1 C2 C1 101.11(14)
N2 Lu1 C2 C3 -135.15(11)
C26 Lu1 C2 C3 118.50(12)
C22 Lu1 C2 C3 15.61(14)
B1 Lu1 C2 C3 -98.78(13)
C5 Lu1 C2 C3 -61.84(12)
C1 Lu1 C2 C3 -129.86(19)
C4 Lu1 C2 C3 -28.76(11)
N2 Lu1 C2 C6 110.96(17)
C26 Lu1 C2 C6 4.61(18)
C22 Lu1 C2 C6 -98.28(19)
B1 Lu1 C2 C6 147.3(2)
C5 Lu1 C2 C6 -175.73(19)
C1 Lu1 C2 C6 116.2(2)
C3 Lu1 C2 C6 -113.9(2)
C4 Lu1 C2 C6 -142.6(2)
C1 C2 C3 C4 6.4(3)
C6 C2 C3 C4 -173.07(18)
Lu1 C2 C3 C4 63.44(17)
C1 C2 C3 Lu1 -57.01(16)
C6 C2 C3 Lu1 123.49(18)
N2 Lu1 C3 C2 58.01(14)
C26 Lu1 C3 C2 -61.23(12)
C22 Lu1 C3 C2 -167.60(11)
B1 Lu1 C3 C2 64.24(12)
C5 Lu1 C3 C2 100.66(13)
C1 Lu1 C3 C2 28.27(11)
C4 Lu1 C3 C2 129.25(17)
N2 Lu1 C3 C4 -71.24(13)
C26 Lu1 C3 C4 169.51(11)
C22 Lu1 C3 C4 63.15(11)
B1 Lu1 C3 C4 -65.01(11)
C5 Lu1 C3 C4 -28.59(10)
C1 Lu1 C3 C4 -100.99(12)
C2 Lu1 C3 C4 -129.25(17)
C2 C3 C4 C5 -6.0(3)
Lu1 C3 C4 C5 58.32(16)
C2 C3 C4 C7 175.20(18)
Lu1 C3 C4 C7 -120.52(17)
C2 C3 C4 Lu1 -64.27(17)
N2 Lu1 C4 C5 -3.98(14)
C26 Lu1 C4 C5 -142.31(12)
C22 Lu1 C4 C5 112.63(13)
B1 Lu1 C4 C5 -31.53(11)
C1 Lu1 C4 C5 -68.19(12)
C3 Lu1 C4 C5 -129.42(17)
C2 Lu1 C4 C5 -100.91(13)
N2 Lu1 C4 C3 125.44(11)
C26 Lu1 C4 C3 -12.89(14)
C22 Lu1 C4 C3 -117.94(11)
B1 Lu1 C4 C3 97.89(12)
C5 Lu1 C4 C3 129.42(17)
C1 Lu1 C4 C3 61.24(11)
C2 Lu1 C4 C3 28.51(10)
N2 Lu1 C4 C7 -119.84(18)
C26 Lu1 C4 C7 101.82(19)
C22 Lu1 C4 C7 -3.23(18)
B1 Lu1 C4 C7 -147.4(2)
C5 Lu1 C4 C7 -115.9(2)
C1 Lu1 C4 C7 176.0(2)
C3 Lu1 C4 C7 114.7(2)
C2 Lu1 C4 C7 143.2(2)
C3 C4 C5 B1 2.8(3)
C7 C4 C5 B1 -178.43(17)
Lu1 C4 C5 B1 62.13(15)
C3 C4 C5 Lu1 -59.38(16)
C7 C4 C5 Lu1 119.44(17)
C1 B1 C5 C4 -0.3(2)
N1 B1 C5 C4 -169.22(16)
Lu1 B1 C5 C4 -64.45(15)
C1 B1 C5 Lu1 64.16(14)
N1 B1 C5 Lu1 -104.77(16)
N2 Lu1 C5 C4 176.36(12)
C26 Lu1 C5 C4 61.93(17)
C22 Lu1 C5 C4 -67.91(13)
B1 Lu1 C5 C4 127.15(18)
C1 Lu1 C5 C4 94.61(13)
C3 Lu1 C5 C4 28.56(11)
C2 Lu1 C5 C4 61.34(12)
N2 Lu1 C5 B1 49.21(11)
C26 Lu1 C5 B1 -65.22(16)
C22 Lu1 C5 B1 164.94(11)
C1 Lu1 C5 B1 -32.54(10)
C3 Lu1 C5 B1 -98.59(13)
C4 Lu1 C5 B1 -127.15(18)
C2 Lu1 C5 B1 -65.81(11)
C10 N1 C8 N2 175.62(17)
B1 N1 C8 N2 -4.9(3)
C10 N1 C8 C9 -3.9(3)
B1 N1 C8 C9 175.66(19)
C16 N2 C8 N1 176.34(17)
Lu1 N2 C8 N1 -0.3(3)
C16 N2 C8 C9 -4.2(3)
Lu1 N2 C8 C9 179.19(16)
C8 N1 C10 C11 115.0(2)
B1 N1 C10 C11 -64.5(2)
C8 N1 C10 C15 -121.8(2)
B1 N1 C10 C15 58.7(2)
N1 C10 C11 C12 -178.54(17)
C15 C10 C11 C12 57.7(2)
C10 C11 C12 C13 -56.6(3)
C11 C12 C13 C14 55.5(3)
C12 C13 C14 C15 -56.0(3)
N1 C10 C15 C14 178.74(17)
C11 C10 C15 C14 -57.7(2)
C13 C14 C15 C10 56.9(2)
C8 N2 C16 C17 153.54(17)
Lu1 N2 C16 C17 -29.37(17)
C8 N2 C16 C21 -84.4(2)
Lu1 N2 C16 C21 92.65(16)
N2 C16 C17 C18 179.39(16)
C21 C16 C17 C18 56.4(2)
C16 C17 C18 C19 -56.8(2)
C17 C18 C19 C20 55.5(3)
C18 C19 C20 C21 -54.6(3)
C19 C20 C21 C16 54.6(3)
N2 C16 C21 C20 -176.58(18)
C17 C16 C21 C20 -55.2(2)
C24 Si1 C22 Lu1 136.37(12)
C25 Si1 C22 Lu1 -103.64(12)
C23 Si1 C22 Lu1 15.85(15)
N2 Lu1 C22 Si1 30.51(13)
C26 Lu1 C22 Si1 149.58(11)
B1 Lu1 C22 Si1 -46.61(15)
C5 Lu1 C22 Si1 -56.91(12)
C1 Lu1 C22 Si1 -85.91(16)
C3 Lu1 C22 Si1 -110.94(12)
C4 Lu1 C22 Si1 -84.49(12)
C2 Lu1 C22 Si1 -118.67(11)
C27 Si2 C26 Lu1 8.73(17)
C28 Si2 C26 Lu1 -111.68(14)
C29 Si2 C26 Lu1 127.67(15)
N2 Lu1 C26 Si2 159.31(11)
C22 Lu1 C26 Si2 34.89(14)
B1 Lu1 C26 Si2 -129.67(11)
C5 Lu1 C26 Si2 -93.03(15)
C1 Lu1 C26 Si2 -119.85(12)
C3 Lu1 C26 Si2 -66.60(13)
C4 Lu1 C26 Si2 -60.19(15)
C2 Lu1 C26 Si2 -92.50(13)
